data_2207321
loop_
_publ_author_name
'Kimura, Masaharu'
'Hourai, Shinji'

_publ_section_title
;
 Methyl 5-chloro-2-{[(trifluoromethyl)sulfonyl]amino}benzoate
;
_journal_coeditor_code OB6590
_journal_issue 11
_journal_name_full 'Acta Crystallographica Section E'
_journal_page_first o3944
_journal_page_last o3945
_journal_paper_doi 10.1107/S1600536805034902
_journal_volume 61
_journal_year 2005
_chemical_formula_iupac 'C9 H7 Cl F3 N O4 S'
_chemical_formula_moiety 'C9 H7 Cl F3 N O4 S'
_chemical_formula_sum 'C9 H7 Cl F3 N O4 S'
_chemical_formula_weight 317.67
_chemical_melting_point 356
_chemical_name_systematic
;
Methyl 5-chloro-2-(trifluoromethylsulfonamido)benzoate
;
_space_group_IT_number 2
_symmetry_cell_setting triclinic
_symmetry_space_group_name_Hall '-P 1'
_symmetry_space_group_name_H-M 'P -1'
_cell_angle_alpha 85.212(9)
_cell_angle_beta 85.470(10)
_cell_angle_gamma 88.939(6)
_cell_formula_units_Z 2
_cell_length_a 5.341(2)
_cell_length_b 9.8870(10)
_cell_length_c 11.754(3)
_cell_measurement_reflns_used 3856
_cell_measurement_temperature 296.1
_cell_measurement_theta_max 66.8
_cell_measurement_theta_min 3.8
_cell_volume 616.5(3)
_computing_cell_refinement PROCESS-AUTO
_computing_data_collection 'PROCESS-AUTO (Rigaku, 1998)'
_computing_data_reduction 'CrystalStructure (Rigaku/MSC & Rigaku, 2004)'
_computing_molecular_graphics 'ORTEPIII (Burnett & Johnson, 1996)'
_computing_publication_material CrystalStructure
_computing_structure_refinement 'SHELXL97 (Sheldrick, 1997)'
_computing_structure_solution 'SIR92 (Altomare et al., 1994)'
_diffrn_detector_area_resol_mean 10.00
_diffrn_measured_fraction_theta_full 0.9136
_diffrn_measured_fraction_theta_max 0.9136
_diffrn_measurement_device_type 'Rigaku R-AXIS RAPID'
_diffrn_measurement_method \w
_diffrn_radiation_type 'Cu K\a'
_diffrn_radiation_wavelength 1.5418
_diffrn_reflns_av_R_equivalents 0.127
_diffrn_reflns_limit_h_max 6
_diffrn_reflns_limit_h_min -6
_diffrn_reflns_limit_k_max 10
_diffrn_reflns_limit_k_min -10
_diffrn_reflns_limit_l_max 14
_diffrn_reflns_limit_l_min -14
_diffrn_reflns_number 12598
_diffrn_reflns_theta_full 68.24
_diffrn_reflns_theta_max 68.24
_exptl_absorpt_coefficient_mu 4.837
_exptl_absorpt_correction_T_max 0.616
_exptl_absorpt_correction_T_min 0.178
_exptl_absorpt_correction_type multi-scan
_exptl_absorpt_process_details '(ABSCOR; Higashi, 1995)'
_exptl_crystal_colour colorless
_exptl_crystal_density_diffrn 1.711
_exptl_crystal_density_method 'not measured'
_exptl_crystal_description block
_exptl_crystal_F_000 320.00
_exptl_crystal_size_max 0.30
_exptl_crystal_size_mid 0.20
_exptl_crystal_size_min 0.10
_refine_diff_density_max 0.36
_refine_diff_density_min -0.35
_refine_ls_extinction_method none
_refine_ls_goodness_of_fit_ref 1.062
_refine_ls_hydrogen_treatment mixed
_refine_ls_number_parameters 177
_refine_ls_number_reflns 2073
_refine_ls_R_factor_gt 0.1050
_refine_ls_shift/su_max 0.0000
_refine_ls_structure_factor_coef Fsqd
_refine_ls_weighting_details 'w = 1/[\s^2^(Fo^2^)+(0.1063P)^2^+1.5441P] where P = (Fo^2^+2Fc^2^)/3'
_refine_ls_weighting_scheme calc
_refine_ls_wR_factor_ref 0.2840
_reflns_number_gt 1398
_reflns_number_total 2073
_reflns_threshold_expression F^2^>2\s(F^2^)
_cod_data_source_file ob6590.cif
_cod_data_source_block I
_cod_database_code 2207321

loop_
_symmetry_equiv_pos_site_id
_symmetry_equiv_pos_as_xyz
1 +X,+Y,+Z
2 -X,-Y,-Z

loop_
_atom_site_label
_atom_site_fract_x
_atom_site_fract_y
_atom_site_fract_z
_atom_site_U_iso_or_equiv
_atom_site_adp_type
_atom_site_calc_flag
_atom_site_refinement_flags
_atom_site_occupancy
_atom_site_type_symbol
Cl1 0.8261(5) 0.3175(2) 0.6298(2) 0.0859(8) Uani d . 1.00 Cl
S1 0.0020(4) 0.1370(2) 0.2240(2) 0.0705(7) Uani d . 1.00 S
F1 0.3230(10) 0.1003(6) 0.0536(4) 0.099(2) Uani d . 1.00 F
F2 0.1110(10) -0.0741(5) 0.1131(5) 0.108(2) Uani d . 1.00 F
F3 0.4070(10) -0.0144(5) 0.2087(4) 0.094(2) Uani d . 1.00 F
O1 0.3930(10) 0.4687(5) 0.1514(5) 0.077(2) Uani d . 1.00 O
O2 0.7400(10) 0.5343(6) 0.2210(5) 0.092(2) Uani d . 1.00 O
O3 -0.0860(10) 0.0537(6) 0.3218(5) 0.089(2) Uani d . 1.00 O
O4 -0.1590(10) 0.1923(6) 0.1418(5) 0.084(2) Uani d . 1.00 O
N1 0.1660(10) 0.2577(7) 0.2573(6) 0.072(2) Uani d . 1.00 N
C1 0.639(2) 0.2953(8) 0.5191(6) 0.066(2) Uani d . 1.00 C
C2 0.460(2) 0.1950(8) 0.5315(7) 0.071(2) Uani d . 1.00 C
C3 0.307(2) 0.1806(8) 0.4457(7) 0.073(2) Uani d . 1.00 C
C4 0.3290(10) 0.2644(7) 0.3467(6) 0.060(2) Uani d . 1.00 C
C5 0.5110(10) 0.3670(7) 0.3317(6) 0.058(2) Uani d . 1.00 C
C6 0.663(2) 0.3799(7) 0.4203(6) 0.065(2) Uani d . 1.00 C
C7 0.539(2) 0.4598(7) 0.2265(6) 0.063(2) Uani d . 1.00 C
C8 0.781(2) 0.6310(10) 0.1217(9) 0.125(4) Uani d . 1.00 C
C9 0.227(2) 0.0309(8) 0.1457(7) 0.074(2) Uani d . 1.00 C
H1 0.4429 0.1362 0.5998 0.085 Uiso c R 1.00 H
H2 0.1837 0.1116 0.4547 0.088 Uiso c R 1.00 H
H3 0.7862 0.4488 0.4125 0.078 Uiso c R 1.00 H
H4 0.7968 0.5828 0.0536 0.150 Uiso c R 1.00 H
H5 0.9301 0.6795 0.1273 0.150 Uiso c R 1.00 H
H6 0.6408 0.6927 0.1183 0.150 Uiso c R 1.00 H
H7 0.18(2) 0.304(9) 0.200(7) 0.08(3) Uiso d . 1.00 H

loop_
_atom_site_aniso_label
_atom_site_aniso_U_11
_atom_site_aniso_U_22
_atom_site_aniso_U_33
_atom_site_aniso_U_12
_atom_site_aniso_U_13
_atom_site_aniso_U_23
Cl1 0.109(2) 0.087(2) 0.0660(10) 0.0000(10) -0.0250(10) -0.0110(10)
S1 0.0730(10) 0.0700(10) 0.0700(10) -0.0130(10) -0.0080(10) -0.0100(9)
F1 0.115(4) 0.103(4) 0.074(3) 0.009(3) 0.004(3) 0.001(3)
F2 0.138(5) 0.076(3) 0.118(4) -0.020(3) -0.031(4) -0.028(3)
F3 0.103(4) 0.088(3) 0.092(3) 0.014(3) -0.028(3) -0.003(3)
O1 0.095(4) 0.070(3) 0.065(3) -0.014(3) -0.021(3) 0.007(3)
O2 0.124(5) 0.078(4) 0.073(4) -0.035(4) -0.028(3) 0.019(3)
O3 0.097(4) 0.095(4) 0.072(4) -0.035(3) 0.004(3) -0.006(3)
O4 0.072(3) 0.098(4) 0.087(4) -0.006(3) -0.027(3) -0.007(3)
N1 0.088(5) 0.065(4) 0.063(4) -0.013(3) -0.017(4) -0.004(3)
C1 0.089(6) 0.058(5) 0.052(4) 0.013(4) -0.013(4) -0.013(3)
C2 0.087(6) 0.069(5) 0.055(4) -0.014(4) 0.002(4) 0.001(3)
C3 0.097(6) 0.059(5) 0.064(5) -0.018(4) -0.008(4) 0.000(4)
C4 0.067(4) 0.056(4) 0.059(4) 0.000(3) -0.004(3) -0.013(3)
C5 0.069(4) 0.047(4) 0.058(4) -0.010(3) 0.001(3) -0.010(3)
C6 0.091(5) 0.051(4) 0.055(4) -0.002(4) -0.010(4) -0.016(3)
C7 0.086(5) 0.050(4) 0.055(4) -0.007(4) -0.008(4) -0.006(3)
C8 0.170(10) 0.108(8) 0.095(7) -0.049(8) -0.042(7) 0.039(6)
C9 0.092(6) 0.062(5) 0.069(5) -0.005(4) -0.017(4) -0.002(4)

loop_
_atom_type_symbol
_atom_type_description
_atom_type_scat_dispersion_real
_atom_type_scat_dispersion_imag
_atom_type_scat_source
C C 0.018 0.009
;
International Tables for Crystallography
(1992, Vol. C, Tables 4.2.6.8 and 6.1.1.4)
;
H H 0.000 0.000
;
International Tables for Crystallography
(1992, Vol. C, Table 6.1.1.4)
;
Cl Cl 0.364 0.702
;
International Tables for Crystallography
(1992, Vol. C, Tables 4.2.6.8 and 6.1.1.4)
;
F F 0.073 0.053
;
International Tables for Crystallography
(1992, Vol. C, Tables 4.2.6.8 and 6.1.1.4)
;
N N 0.031 0.018
;
International Tables for Crystallography
(1992, Vol. C, Tables 4.2.6.8 and 6.1.1.4)
;
O O 0.049 0.032
;
International Tables for Crystallography
(1992, Vol. C, Tables 4.2.6.8 and 6.1.1.4)
;
S S 0.333 0.557
;
International Tables for Crystallography
(1992, Vol. C, Tables 4.2.6.8 and 6.1.1.4)
;

loop_
_geom_angle_atom_site_label_1
_geom_angle_atom_site_label_2
_geom_angle_atom_site_label_3
_geom_angle
_geom_angle_publ_flag
Cl1 C1 C2 120.1(6) ?
Cl1 C1 C6 120.2(6) ?
O4 S1 O3 122.6(4) yes
N1 S1 O3 111.3(4) ?
C9 S1 O3 104.9(4) ?
N1 S1 O4 107.1(4) ?
C9 S1 O4 105.1(4) ?
C9 S1 N1 104.1(4) yes
S1 N1 C4 131.0(6) yes
S1 C9 F1 109.6(6) ?
S1 C9 F2 109.5(6) ?
S1 C9 F3 111.7(6) ?
F1 C9 F2 107.7(7) ?
F1 C9 F3 109.8(7) ?
F2 C9 F3 108.4(7) ?
O1 C7 O2 122.2(6) ?
O1 C7 C5 125.0(7) ?
O2 C7 C5 112.8(7) ?
C8 O2 C7 116.8(7) ?
N1 C4 C5 116.8(6) ?
N1 C4 C3 122.7(7) ?
C1 C2 C3 120.0(7) ?
C6 C1 C2 119.7(7) ?
C1 C6 C5 121.4(7) ?
C2 C3 C4 120.7(8) ?
C3 C4 C5 120.4(7) ?
C4 C5 C7 121.9(7) ?
C4 C5 C6 117.7(6) ?
C7 C5 C6 120.4(6) ?
S1 N1 H7 102(6) ?
O2 C8 H4 109.4691 ?
O2 C8 H5 109.4700 ?
O2 C8 H6 109.4653 ?
H7 N1 C4 121(6) ?
C1 C2 H1 119.9872 ?
C1 C6 H3 119.2864 ?
C2 C3 H2 119.6463 ?
H1 C2 C3 119.9873 ?
H2 C3 C4 119.6466 ?
C5 C6 H3 119.2867 ?
H5 C8 H4 109.4732 ?
H6 C8 H4 109.4777 ?
H6 C8 H5 109.4721 ?

loop_
_geom_bond_atom_site_label_1
_geom_bond_atom_site_label_2
_geom_bond_distance
_geom_bond_publ_flag
Cl1 C1 1.731(8) ?
S1 O3 1.411(6) ?
S1 O4 1.412(6) ?
S1 N1 1.586(8) yes
S1 C9 1.826(9) ?
F1 C9 1.306(9) ?
F2 C9 1.320(10) ?
F3 C9 1.310(10) ?
O1 C7 1.220(10) ?
O2 C7 1.310(10) ?
O2 C8 1.450(10) ?
N1 C4 1.420(10) yes
C1 C2 1.380(10) ?
C1 C6 1.370(10) ?
C2 C3 1.370(10) ?
C3 C4 1.370(10) ?
C4 C5 1.410(10) ?
C5 C6 1.390(10) ?
C5 C7 1.476(9) ?
C9 S1 1.826(9) ?
N1 H7 0.78(8) ?
C2 H1 0.9500 ?
C3 H2 0.9500 ?
C6 H3 0.9500 ?
C8 H4 0.9500 ?
C8 H5 0.9500 ?
C8 H6 0.9500 ?

loop_
_geom_hbond_atom_site_label_D
_geom_hbond_atom_site_label_H
_geom_hbond_atom_site_label_A
_geom_hbond_distance_DH
_geom_hbond_distance_HA
_geom_hbond_distance_DA
_geom_hbond_angle_DHA
_geom_hbond_publ_flag
N1 H7 O1 0.78(8) 2.01(8) 2.606(9) 132(8) yes

loop_
_geom_torsion_atom_site_label_1
_geom_torsion_atom_site_label_2
_geom_torsion_atom_site_label_3
_geom_torsion_atom_site_label_4
_geom_torsion
_geom_torsion_publ_flag
O3 S1 N1 C4 33.1(8) ?
O4 S1 N1 C4 169.7(7) ?
C9 S1 N1 C4 -79.3(7) yes
O3 S1 C9 F1 -179.0(5) ?
O3 S1 C9 F2 63.0(6) ?
O3 S1 C9 F3 -57.2(6) ?
O4 S1 C9 F1 50.5(7) ?
O4 S1 C9 F2 -67.5(6) ?
O4 S1 C9 F3 172.3(5) ?
N1 S1 C9 F1 -62.0(6) ?
N1 S1 C9 F2 -180.0(4) ?
N1 S1 C9 F3 59.9(6) ?
C8 O2 C7 O1 .0(10) ?
C8 O2 C7 C5 -178.9(6) ?
S1 N1 C4 C3 -24.0(10) ?
S1 N1 C4 C5 158.8(7) yes
Cl1 C1 C2 C3 177.8(7) ?
C6 C1 C2 C3 .0(10) ?
Cl1 C1 C6 C5 -178.1(6) ?
C2 C1 C6 C5 -0.3(9) ?
C1 C2 C3 C4 .0(10) ?
C2 C3 C4 N1 -176.7(7) ?
C2 C3 C4 C5 .0(10) ?
N1 C4 C5 C6 176.6(7) ?
N1 C4 C5 C7 -2.0(10) ?
C3 C4 C5 C6 .0(10) ?
C3 C4 C5 C7 -179.5(7) ?
C4 C5 C6 C1 .0(10) ?
C7 C5 C6 C1 179.6(7) ?
C4 C5 C7 O1 9.0(10) yes
C4 C5 C7 O2 -170.4(7) ?
C6 C5 C7 O1 -169.3(7) ?
C6 C5 C7 O2 10.0(10) ?

loop_
_cod_related_entry_id
_cod_related_entry_database
_cod_related_entry_code
1 ChemSpider 8037476
